data_1546016
loop_
_publ_author_name
'Cavallo, Gabriella'
'Murray, Jane S.'
'Politzer, Peter'
'Pilati, Tullio'
'Ursini, Maurizio'
'Resnati, Giuseppe'

_publ_section_title
;
 Halogen bonding in hypervalent iodine and bromine derivatives: halonium
 salts
;
_journal_issue 4
_journal_name_full IUCrJ
_journal_page_first
;
;
_journal_paper_doi 10.1107/S2052252517004262
_journal_volume 4
_journal_year 2017
_chemical_formula_moiety '3(C12 H8  Br F2 1+), 2(Cl 1-), (B F4 1-)'
_chemical_formula_sum 'C36 H24 B Br3 Cl2 F10'
_chemical_formula_weight 967.99
_chemical_name_systematic
; 
 ? 
;
_space_group_IT_number 213
_symmetry_cell_setting cubic
_symmetry_space_group_name_Hall 'P 4bd 2ab 3'
_symmetry_space_group_name_H-M 'P 41 3 2'
_atom_sites_solution_hydrogens geom
_atom_sites_solution_primary direct
_atom_sites_solution_secondary difmap
_audit_creation_method SHELXL-97
_cell_angle_alpha 90.00
_cell_angle_beta 90.00
_cell_angle_gamma 90.00
_cell_formula_units_Z 4
_cell_length_a 15.2905(8)
_cell_length_b 15.2905(8)
_cell_length_c 15.2905(8)
_cell_measurement_reflns_used 8863
_cell_measurement_temperature 103(2)
_cell_measurement_theta_max 32.14
_cell_measurement_theta_min 2.31
_cell_volume 3574.9(3)
_computing_cell_refinement 'Bruker SAINT'
_computing_data_collection 'Bruker APEX2'
_computing_data_reduction 'Bruker SAINT'
_computing_molecular_graphics
;
ORTEP-3 (Farrugia, L.J. (1997) Jour. Appl. Cryst. 30, 565)
Mercury (Macrae, C. F., Edgington, P. R., McCabe, P., Pidcock, E., 
Shields, G. P., Taylor, R., Towler, M. & van de Streek, J. (2006). 
J. Appl. Cryst. 39, 453-457
;
_computing_publication_material SHELXTL
_computing_structure_refinement 'SHELXL (Sheldrick, G. M. (2008). Acta Cryst. A64, 112-122)'
_computing_structure_solution
;
SIR2002 (Burla, M. C., Camalli, M., Carrozzini, B., Cascarano, G. L., 
Giacovazzo, C., Polidori, G. & Spagna, R. (2003). 
J. Appl. Cryst. 36, 1103.)
;
_diffrn_ambient_temperature 103(2)
_diffrn_measured_fraction_theta_full 0.999
_diffrn_measured_fraction_theta_max 0.976
_diffrn_measurement_device_type 'Bruker APEX-II CCD'
_diffrn_measurement_method '\f and \w scans'
_diffrn_radiation_monochromator graphite
_diffrn_radiation_source 'fine-focus sealed tube'
_diffrn_radiation_type MoK\a
_diffrn_radiation_wavelength 0.71073
_diffrn_reflns_av_R_equivalents 0.0413
_diffrn_reflns_av_sigmaI/netI 0.0373
_diffrn_reflns_limit_h_max 21
_diffrn_reflns_limit_h_min -25
_diffrn_reflns_limit_k_max 24
_diffrn_reflns_limit_k_min -24
_diffrn_reflns_limit_l_max 17
_diffrn_reflns_limit_l_min -22
_diffrn_reflns_number 30649
_diffrn_reflns_theta_full 35.00
_diffrn_reflns_theta_max 36.69
_diffrn_reflns_theta_min 2.98
_diffrn_standards_decay_% 0.00
_exptl_absorpt_coefficient_mu 3.615
_exptl_absorpt_correction_T_max 0.7472
_exptl_absorpt_correction_T_min 0.6466
_exptl_absorpt_correction_type multi-scan
_exptl_absorpt_process_details 'Bruker (2001). SADABS. Bruker AXS Inc., Madison, Wisconsin, USA.'
_exptl_crystal_colour colourless
_exptl_crystal_density_diffrn 1.799
_exptl_crystal_density_method 'not measured'
_exptl_crystal_description block
_exptl_crystal_F_000 1896
_exptl_crystal_size_max 0.24
_exptl_crystal_size_mid 0.18
_exptl_crystal_size_min 0.13
_refine_diff_density_max 0.511
_refine_diff_density_min -0.272
_refine_diff_density_rms 0.066
_refine_ls_abs_structure_details 'Flack H D (1983), Acta Cryst. A39, 876-881'
_refine_ls_abs_structure_Flack 0.005(7)
_refine_ls_extinction_method none
_refine_ls_goodness_of_fit_ref 1.011
_refine_ls_hydrogen_treatment refxyz
_refine_ls_matrix_type full
_refine_ls_number_parameters 99
_refine_ls_number_reflns 2890
_refine_ls_number_restraints 34
_refine_ls_restrained_S_all 1.015
_refine_ls_R_factor_all 0.0374
_refine_ls_R_factor_gt 0.0246
_refine_ls_shift/su_max 0.002
_refine_ls_shift/su_mean 0.000
_refine_ls_structure_factor_coef Fsqd
_refine_ls_weighting_details 'w=1/[\s^2^(Fo^2^)+(0.0271P)^2^] where P=(Fo^2^+2Fc^2^)/3'
_refine_ls_weighting_scheme calc
_refine_ls_wR_factor_gt 0.0489
_refine_ls_wR_factor_ref 0.0517
_reflns_number_gt 2467
_reflns_number_total 2890
_reflns_threshold_expression I>2\s(I)
_cod_data_source_file lc5079.cif
_cod_data_source_block gc154
_cod_original_sg_symbol_H-M 'P 4(1) 3 2'
_cod_database_code 1546016

loop_
_symmetry_equiv_pos_as_xyz
'x, y, z'
'-x+1/2, -y, z+1/2'
'-x, y+1/2, -z+1/2'
'x+1/2, -y+1/2, -z'
'z, x, y'
'z+1/2, -x+1/2, -y'
'-z+1/2, -x, y+1/2'
'-z, x+1/2, -y+1/2'
'y, z, x'
'-y, z+1/2, -x+1/2'
'y+1/2, -z+1/2, -x'
'-y+1/2, -z, x+1/2'
'y+3/4, x+1/4, -z+1/4'
'-y+3/4, -x+3/4, -z+3/4'
'y+1/4, -x+1/4, z+3/4'
'-y+1/4, x+3/4, z+1/4'
'x+3/4, z+1/4, -y+1/4'
'-x+1/4, z+3/4, y+1/4'
'-x+3/4, -z+3/4, -y+3/4'
'x+1/4, -z+1/4, y+3/4'
'z+3/4, y+1/4, -x+1/4'
'z+1/4, -y+1/4, x+3/4'
'-z+1/4, y+3/4, x+1/4'
'-z+3/4, -y+3/4, -x+3/4'

loop_
_atom_site_label
_atom_site_type_symbol
_atom_site_fract_x
_atom_site_fract_y
_atom_site_fract_z
_atom_site_U_iso_or_equiv
_atom_site_adp_type
_atom_site_occupancy
_atom_site_symmetry_multiplicity
_atom_site_calc_flag
_atom_site_refinement_flags
Br1 Br 0.272571(8) 0.522571(8) 0.1250 0.01486(4) Uani 1 2 d S
C1 C 0.26923(9) 0.41112(8) 0.06662(8) 0.0160(2) Uani 1 1 d D
F1 F 0.28474(8) 0.18182(6) -0.06398(7) 0.0380(2) Uani 1 1 d .
C2 C 0.25895(11) 0.41180(10) -0.02304(9) 0.0246(3) Uani 1 1 d D
H2 H 0.2474(11) 0.4678(7) -0.0519(8) 0.029 Uiso 1 1 d D
C3 C 0.26328(11) 0.33292(10) -0.06774(10) 0.0276(3) Uani 1 1 d D
H3 H 0.2560(11) 0.3288(9) -0.1314(7) 0.033 Uiso 1 1 d D
C4 C 0.27799(11) 0.25783(9) -0.02031(10) 0.0246(3) Uani 1 1 d D
C5 C 0.28572(12) 0.25721(10) 0.06928(11) 0.0301(3) Uani 1 1 d D
H5 H 0.3022(13) 0.2022(8) 0.0998(8) 0.036 Uiso 1 1 d D
C6 C 0.28254(11) 0.33568(9) 0.11446(10) 0.0254(3) Uani 1 1 d D
H6 H 0.2906(11) 0.3387(8) 0.1780(7) 0.030 Uiso 1 1 d D
Cl1 Cl 0.454135(19) 0.545865(19) 0.045865(19) 0.01602(10) Uani 1 3 d S
B B 0.1250 0.6250 0.8750 0.0181(6) Uani 1 6 d S
F2 F 0.17800(14) 0.67800(14) 0.82200(14) 0.0456(9) Uani 0.50 3 d SP
F3 F 0.1214(3) 0.54416(15) 0.83570(18) 0.0645(8) Uani 0.50 1 d P

loop_
_atom_site_aniso_label
_atom_site_aniso_U_11
_atom_site_aniso_U_22
_atom_site_aniso_U_33
_atom_site_aniso_U_23
_atom_site_aniso_U_13
_atom_site_aniso_U_12
Br1 0.01500(6) 0.01500(6) 0.01457(8) -0.00213(4) 0.00213(4) -0.00219(6)
C1 0.0171(6) 0.0159(5) 0.0151(5) -0.0027(4) 0.0018(4) -0.0021(4)
F1 0.0610(7) 0.0204(4) 0.0327(5) -0.0115(4) 0.0151(5) -0.0067(4)
C2 0.0386(8) 0.0196(6) 0.0155(6) -0.0006(5) 0.0009(6) 0.0002(5)
C3 0.0414(9) 0.0248(7) 0.0167(6) -0.0059(5) 0.0023(6) -0.0019(7)
C4 0.0310(7) 0.0183(6) 0.0246(7) -0.0069(5) 0.0079(6) -0.0050(6)
C5 0.0486(10) 0.0164(6) 0.0253(7) -0.0003(5) 0.0022(7) 0.0012(6)
C6 0.0400(9) 0.0199(6) 0.0162(6) -0.0003(5) -0.0004(6) 0.0001(6)
Cl1 0.01602(10) 0.01602(10) 0.01602(10) -0.00108(10) 0.00108(10) 0.00108(10)
B 0.0181(6) 0.0181(6) 0.0181(6) -0.0002(8) -0.0002(8) 0.0002(8)
F2 0.0456(9) 0.0456(9) 0.0456(9) 0.0112(9) 0.0112(9) -0.0112(9)
F3 0.0825(19) 0.0309(12) 0.0803(19) -0.0105(13) -0.019(2) -0.0163(15)

loop_
_atom_type_symbol
_atom_type_description
_atom_type_scat_dispersion_real
_atom_type_scat_dispersion_imag
_atom_type_scat_source
C C 0.0033 0.0016 'International Tables Vol C Tables 4.2.6.8 and 6.1.1.4'
H H 0.0000 0.0000 'International Tables Vol C Tables 4.2.6.8 and 6.1.1.4'
F F 0.0171 0.0103 'International Tables Vol C Tables 4.2.6.8 and 6.1.1.4'
Cl Cl 0.1484 0.1585 'International Tables Vol C Tables 4.2.6.8 and 6.1.1.4'
Br Br -0.2901 2.4595 'International Tables Vol C Tables 4.2.6.8 and 6.1.1.4'
B B 0.0013 0.0007 'International Tables Vol C Tables 4.2.6.8 and 6.1.1.4'

loop_
_geom_angle_atom_site_label_1
_geom_angle_atom_site_label_2
_geom_angle_atom_site_label_3
_geom_angle
_geom_angle_site_symmetry_1
_geom_angle_site_symmetry_3
C1 Br1 C1 99.68(8) . 13_455
C2 C1 C6 123.32(13) . .
C2 C1 Br1 117.20(10) . .
C6 C1 Br1 119.35(10) . .
C1 C2 C3 118.50(14) . .
C1 C2 H2 118.4(8) . .
C3 C2 H2 123.1(8) . .
C4 C3 C2 118.25(13) . .
C4 C3 H3 119.2(8) . .
C2 C3 H3 122.6(8) . .
F1 C4 C5 118.84(14) . .
F1 C4 C3 118.16(13) . .
C5 C4 C3 123.00(14) . .
C4 C5 C6 119.20(14) . .
C4 C5 H5 119.7(8) . .
C6 C5 H5 120.5(8) . .
C1 C6 C5 117.68(13) . .
C1 C6 H6 120.2(8) . .
C5 C6 H6 122.1(8) . .
F3 B F3 140.5(3) 14_556 11_466
F3 B F3 111.96(12) 14_556 22_465
F3 B F3 38.4(2) 11_466 22_465
F3 B F3 38.4(2) 14_556 8_656
F3 B F3 111.95(12) 11_466 8_656
F3 B F3 105.3(3) 22_465 8_656
F3 B F3 105.3(3) 14_556 .
F3 B F3 111.96(12) 11_466 .
F3 B F3 140.6(3) 22_465 .
F3 B F3 111.96(12) 8_656 .
F3 B F3 111.95(12) 14_556 18_545
F3 B F3 105.3(3) 11_466 18_545
F3 B F3 111.96(12) 22_465 18_545
F3 B F3 140.6(3) 8_656 18_545
F3 B F3 38.4(2) . 18_545
F3 B F2 106.86(13) 14_556 14_556
F3 B F2 73.15(13) 11_466 14_556
F3 B F2 106.85(13) 22_465 14_556
F3 B F2 73.14(13) 8_656 14_556
F3 B F2 73.15(13) . 14_556
F3 B F2 106.86(13) 18_545 14_556
F3 B F2 73.14(13) 14_556 .
F3 B F2 106.85(13) 11_466 .
F3 B F2 73.15(13) 22_465 .
F3 B F2 106.85(13) 8_656 .
F3 B F2 106.86(13) . .
F3 B F2 73.14(13) 18_545 .
F2 B F2 179.998(1) 14_556 .
B F2 F3 52.65(13) . 14_556
B F2 F3 52.65(13) . 18_545
F3 F2 F3 87.01(19) 14_556 18_545
B F2 F3 52.65(13) . 22_465
F3 F2 F3 87.01(19) 14_556 22_465
F3 F2 F3 87.01(19) 18_545 22_465
F3 F3 B 70.79(11) 18_545 .
F3 F3 F2 118.3(3) 18_545 14_556
B F3 F2 54.21(15) . 14_556

loop_
_geom_bond_atom_site_label_1
_geom_bond_atom_site_label_2
_geom_bond_distance
_geom_bond_site_symmetry_2
Br1 C1 1.9245(12) .
Br1 C1 1.9245(12) 13_455
C1 C2 1.3800(18) .
C1 C6 1.3810(19) .
F1 C4 1.3442(16) .
C2 C3 1.388(2) .
C2 H2 0.979(11) .
C3 C4 1.377(2) .
C3 H3 0.982(11) .
C4 C5 1.375(2) .
C5 C6 1.385(2) .
C5 H5 0.994(10) .
C6 H6 0.981(11) .
B F3 1.375(2) 14_556
B F3 1.375(2) 11_466
B F3 1.375(2) 22_465
B F3 1.375(2) 8_656
B F3 1.375(2) .
B F3 1.376(2) 18_545
B F2 1.403(4) 14_556
B F2 1.404(4) .
F2 F3 1.656(4) 14_556
F2 F3 1.656(4) 18_545
F2 F3 1.656(4) 22_465
F3 F3 0.905(5) 18_545
F3 F2 1.656(4) 14_556

loop_
_geom_hbond_atom_site_label_D
_geom_hbond_atom_site_label_H
_geom_hbond_atom_site_label_A
_geom_hbond_distance_DH
_geom_hbond_distance_HA
_geom_hbond_distance_DA
_geom_hbond_angle_DHA
_geom_hbond_site_symmetry_A
C2 H2 F3 0.979(11) 2.592(12) 3.545(4) 164.4(11) 14
C3 H3 Cl1 0.982(11) 2.684(11) 3.6477(15) 167.0(13) 14_554
C6 H6 F2 0.981(11) 2.268(12) 3.237(3) 169.5(12) 2_564
C6 H6 F3 0.981(11) 2.452(13) 3.292(3) 143.5(12) 20_564

loop_
_geom_torsion_atom_site_label_1
_geom_torsion_atom_site_label_2
_geom_torsion_atom_site_label_3
_geom_torsion_atom_site_label_4
_geom_torsion
_geom_torsion_site_symmetry_1
_geom_torsion_site_symmetry_4
C1 Br1 C1 C2 108.85(13) 13_455 .
C1 Br1 C1 C6 -75.19(12) 13_455 .
C6 C1 C2 C3 -0.8(3) . .
Br1 C1 C2 C3 174.95(12) . .
C1 C2 C3 C4 -0.3(2) . .
C2 C3 C4 F1 -178.06(15) . .
C2 C3 C4 C5 2.2(3) . .
F1 C4 C5 C6 177.29(15) . .
C3 C4 C5 C6 -2.9(3) . .
C2 C1 C6 C5 0.1(2) . .
Br1 C1 C6 C5 -175.60(12) . .
C4 C5 C6 C1 1.7(2) . .
F3 B F2 F3 138.7(3) 11_466 14_556
F3 B F2 F3 120.0 22_465 14_556
F3 B F2 F3 18.7(3) 8_656 14_556
F3 B F2 F3 -101.3(3) . 14_556
F3 B F2 F3 -120.0 18_545 14_556
F2 B F2 F3 63(20) 14_556 14_556
F3 B F2 F3 120.0 14_556 18_545
F3 B F2 F3 -101.3(3) 11_466 18_545
F3 B F2 F3 -120.0 22_465 18_545
F3 B F2 F3 138.7(3) 8_656 18_545
F3 B F2 F3 18.7(3) . 18_545
F2 B F2 F3 -177(20) 14_556 18_545
F3 B F2 F3 -120.0 14_556 22_465
F3 B F2 F3 18.7(3) 11_466 22_465
F3 B F2 F3 -101.3(3) 8_656 22_465
F3 B F2 F3 138.7(3) . 22_465
F3 B F2 F3 120.0 18_545 22_465
F2 B F2 F3 -57(20) 14_556 22_465
F3 B F3 F3 -106.2(5) 14_556 18_545
F3 B F3 F3 87.1(6) 11_466 18_545
F3 B F3 F3 54.2(4) 22_465 18_545
F3 B F3 F3 -146.3(4) 8_656 18_545
F2 B F3 F3 150.4(5) 14_556 18_545
F2 B F3 F3 -29.6(5) . 18_545
F3 B F3 F2 103.38(10) 14_556 14_556
F3 B F3 F2 -63.33(18) 11_466 14_556
F3 B F3 F2 -96.23(8) 22_465 14_556
F3 B F3 F2 63.33(18) 8_656 14_556
F3 B F3 F2 -150.4(5) 18_545 14_556
F2 B F3 F2 180.0 . 14_556
